data_7703638
loop_
_publ_author_name
'Ghorai, Pravat'
'Pal, Kunal'
'Karmakar, Parimal'
'Saha, Amrita'

_publ_section_title
;
 The development of two fluorescent chemosensors for the selective
 detection of Zn<sup>2+</sup> and Al<sup>3+</sup> ions in a quinoline
 platform by tuning the substituents in the receptor part: elucidation of
 the structures of the metal-bound chemosensors and biological studies.
;
_journal_issue 15
_journal_name_full 'Dalton transactions (Cambridge, England : 2003)'
_journal_page_first 4758
_journal_page_last 4773
_journal_paper_doi 10.1039/c9dt04902a
_journal_volume 49
_journal_year 2020
_chemical_formula_sum 'C33 H18.5 Br4 Cl3 N4 O2 Zn'
_chemical_formula_weight 994.38
_space_group_crystal_system triclinic
_space_group_IT_number 2
_space_group_name_Hall '-P 1'
_space_group_name_H-M_alt 'P -1'
_atom_sites_solution_hydrogens geom
_audit_creation_method SHELXL-2017/1
_audit_update_record
;
2019-10-17 deposited with the CCDC.	2020-03-02 downloaded from the CCDC.
;
_cell_angle_alpha 80.891(3)
_cell_angle_beta 66.130(3)
_cell_angle_gamma 63.965(3)
_cell_formula_units_Z 2
_cell_length_a 11.5856(9)
_cell_length_b 12.9455(10)
_cell_length_c 13.6796(10)
_cell_measurement_reflns_used 600
_cell_measurement_temperature 273(2)
_cell_measurement_theta_max 27.202
_cell_measurement_theta_min 1.751
_cell_volume 1685.3(2)
_computing_structure_refinement 'SHELXL-2017/1 (Sheldrick, 2017)'
_computing_structure_solution 'SHELXT 2014/5 (Sheldrick, 2014)'
_diffrn_ambient_temperature 273(2)
_diffrn_measured_fraction_theta_full 0.990
_diffrn_measured_fraction_theta_max 0.971
_diffrn_measurement_device_type CCD
_diffrn_measurement_method 'omega and phi scans'
_diffrn_radiation_type MoK\a
_diffrn_radiation_wavelength 0.71073
_diffrn_reflns_av_R_equivalents 0.2031
_diffrn_reflns_av_unetI/netI 0.1594
_diffrn_reflns_Laue_measured_fraction_full 0.990
_diffrn_reflns_Laue_measured_fraction_max 0.971
_diffrn_reflns_limit_h_max 14
_diffrn_reflns_limit_h_min -14
_diffrn_reflns_limit_k_max 16
_diffrn_reflns_limit_k_min -16
_diffrn_reflns_limit_l_max 17
_diffrn_reflns_limit_l_min -17
_diffrn_reflns_number 52107
_diffrn_reflns_point_group_measured_fraction_full 0.990
_diffrn_reflns_point_group_measured_fraction_max 0.971
_diffrn_reflns_theta_full 25.242
_diffrn_reflns_theta_max 27.202
_diffrn_reflns_theta_min 1.751
_diffrn_source 'fine-focus sealed tube'
_exptl_absorpt_coefficient_mu 5.747
_exptl_absorpt_correction_type multi-scan
_exptl_absorpt_process_details SADABAS
_exptl_crystal_colour yellow
_exptl_crystal_density_diffrn 1.959
_exptl_crystal_density_method 'not measured'
_exptl_crystal_description plate
_exptl_crystal_F_000 963
_exptl_transmission_factor_max 0.7425
_exptl_transmission_factor_min 0.6025
_refine_diff_density_max 0.825
_refine_diff_density_min -0.809
_refine_diff_density_rms 0.124
_refine_ls_extinction_method none
_refine_ls_goodness_of_fit_ref 1.159
_refine_ls_hydrogen_treatment constr
_refine_ls_matrix_type full
_refine_ls_number_parameters 424
_refine_ls_number_reflns 7292
_refine_ls_number_restraints 0
_refine_ls_restrained_S_all 1.159
_refine_ls_R_factor_all 0.2214
_refine_ls_R_factor_gt 0.1150
_refine_ls_shift/su_max 0.000
_refine_ls_shift/su_mean 0.000
_refine_ls_structure_factor_coef Fsqd
_refine_ls_weighting_details 'w=1/[\s^2^(Fo^2^)+14.0784P] where P=(Fo^2^+2Fc^2^)/3'
_refine_ls_weighting_scheme calc
_refine_ls_wR_factor_gt 0.1490
_refine_ls_wR_factor_ref 0.1781
_reflns_Friedel_coverage 0.000
_reflns_number_gt 3548
_reflns_number_total 7292
_reflns_threshold_expression 'I > 2\s(I)'
_cod_data_source_file c9dt04902a2.cif
_cod_data_source_block shelx
_cod_depositor_comments
;
The following automatic conversions were performed:

data item '_exptl_absorpt_correction_type' value 'MULTI-SCAN' was
changed to 'multi-scan' in accordance with the
/home/data/users/saulius/crontab/automatic-downloads/rss-feeds/RSC/lib/dictionaries/cif_core.dic
dictionary named 'cif_core.dic' version 2.4.2 last updated on
2011-04-26.

Automatic conversion script
Id: cif_fix_values 7556 2019-12-06 15:28:31Z antanas 

 Adding full bibliography for 7703638--7703639.cif.
;
_cod_original_formula_sum 'C33 H18.50 Br4 Cl3 N4 O2 Zn'
_cod_database_code 7703638
_shelx_shelxl_version_number 2017/1
_shelx_space_group_comment
;
The symmetry employed for this shelxl refinement is uniquely defined
by the following loop, which should always be used as a source of
symmetry information in preference to the above space-group names.
They are only intended as comments.
;

loop_
_space_group_symop_operation_xyz
'x, y, z'
'-x, -y, -z'

loop_
_atom_site_label
_atom_site_type_symbol
_atom_site_fract_x
_atom_site_fract_y
_atom_site_fract_z
_atom_site_U_iso_or_equiv
_atom_site_adp_type
_atom_site_occupancy
_atom_site_site_symmetry_order
_atom_site_calc_flag
_atom_site_refinement_flags_posn
_atom_site_refinement_flags_adp
_atom_site_refinement_flags_occupancy
_atom_site_disorder_assembly
_atom_site_disorder_group
Br3 Br 0.24112(15) 0.70132(14) 0.83989(11) 0.0767(5) Uani 1 1 d . . . . .
Br2 Br 0.45187(14) 0.99089(12) 0.32160(13) 0.0749(5) Uani 1 1 d . . . . .
Br1 Br 0.94650(14) 0.62083(14) 0.10427(12) 0.0759(5) Uani 1 1 d . . . . .
Br4 Br -0.30776(17) 1.02493(14) 1.00666(11) 0.0930(6) Uani 1 1 d . . . . .
Zn Zn 0.21795(12) 0.72076(11) 0.47990(9) 0.0339(3) Uani 1 1 d . . . . .
Cl3 Cl -0.3481(6) 0.5723(6) 1.0176(5) 0.157(2) Uani 1 1 d . . . . .
Cl1 Cl -0.4337(6) 0.6677(6) 0.8472(5) 0.169(3) Uani 1 1 d . . . . .
O1 O 0.3500(7) 0.8008(6) 0.4100(6) 0.0425(19) Uani 1 1 d . . . . .
O2 O 0.1921(7) 0.7466(6) 0.6326(5) 0.0416(19) Uani 1 1 d . . . . .
N4 N 0.0183(8) 0.8564(7) 0.5092(6) 0.030(2) Uani 1 1 d . . . . .
N2 N 0.3923(9) 0.5607(7) 0.4259(7) 0.035(2) Uani 1 1 d . . . . .
Cl2 Cl -0.2685(9) 0.7391(7) 0.8938(6) 0.213(4) Uani 1 1 d . . . . .
N1 N 0.1293(8) 0.5923(8) 0.5432(6) 0.037(2) Uani 1 1 d . . . . .
N3 N 0.1878(9) 0.7340(8) 0.3275(6) 0.040(2) Uani 1 1 d . . . . .
C24 C -0.0280(11) 0.8851(9) 0.4226(8) 0.033(2) Uani 1 1 d . . . . .
C25 C -0.1525(11) 0.9708(9) 0.4232(9) 0.042(3) Uani 1 1 d . . . . .
H25 H -0.215918 1.015775 0.484716 0.051 Uiso 1 1 calc R U . . .
C9 C 0.2241(10) 0.4824(9) 0.5166(8) 0.036(3) Uani 1 1 d . . . . .
C11 C 0.5624(10) 0.6389(9) 0.3218(8) 0.038(3) Uani 1 1 d . . . . .
C23 C -0.0672(11) 0.9086(9) 0.6011(8) 0.039(3) Uani 1 1 d . . . . .
H23 H -0.152145 0.966069 0.603002 0.047 Uiso 1 1 calc R U . . .
C32 C 0.0663(11) 0.8206(9) 0.3270(8) 0.035(3) Uani 1 1 d . . . . .
C16 C 0.4768(11) 0.7590(9) 0.3454(8) 0.039(3) Uani 1 1 d . . . . .
C8 C 0.3629(11) 0.4617(9) 0.4543(8) 0.036(3) Uani 1 1 d . . . . .
C19 C -0.0343(12) 0.8617(10) 0.9004(9) 0.050(3) Uani 1 1 d . . . . .
H19 H -0.031133 0.852171 0.968213 0.060 Uiso 1 1 calc R U . . .
C21 C -0.1578(11) 0.9514(10) 0.7876(8) 0.046(3) Uani 1 1 d . . . . .
H21 H -0.238711 1.004104 0.778624 0.056 Uiso 1 1 calc R U . . .
C22 C -0.0455(10) 0.8878(9) 0.6994(8) 0.036(3) Uani 1 1 d . . . . .
C26 C -0.1833(12) 0.9900(10) 0.3318(10) 0.051(3) Uani 1 1 d . . . . .
H26 H -0.268374 1.047258 0.333806 0.061 Uiso 1 1 calc R U . . .
C15 C 0.5468(11) 0.8313(9) 0.2909(8) 0.041(3) Uani 1 1 d . . . . .
C10 C 0.5154(11) 0.5506(9) 0.3654(8) 0.039(3) Uani 1 1 d . . . . .
H10 H 0.582667 0.475652 0.347846 0.047 Uiso 1 1 calc R U . . .
C17 C 0.0812(11) 0.8065(9) 0.7101(8) 0.038(3) Uani 1 1 d . . . . .
C13 C 0.7584(11) 0.6766(11) 0.2016(9) 0.049(3) Uani 1 1 d . . . . .
C28 C 0.0357(12) 0.8408(10) 0.2341(8) 0.040(3) Uani 1 1 d . . . . .
C14 C 0.6810(12) 0.7924(10) 0.2220(9) 0.049(3) Uani 1 1 d . . . . .
H14 H 0.720388 0.844000 0.188701 0.059 Uiso 1 1 calc R U . . .
C31 C 0.2757(12) 0.6729(10) 0.2396(9) 0.051(3) Uani 1 1 d . . . . .
H31 H 0.358292 0.613990 0.240741 0.061 Uiso 1 1 calc R U . . .
C18 C 0.0785(12) 0.7992(10) 0.8167(9) 0.048(3) Uani 1 1 d . . . . .
C1 C 0.0013(12) 0.6126(10) 0.6041(9) 0.051(3) Uani 1 1 d . . . . .
H1 H -0.062896 0.688392 0.622012 0.061 Uiso 1 1 calc R U . . .
C6 C 0.4192(13) 0.2582(10) 0.4587(10) 0.056(3) Uani 1 1 d . . . . .
H6 H 0.485179 0.183777 0.436105 0.067 Uiso 1 1 calc R U . . .
C4 C 0.1849(12) 0.3884(10) 0.5517(9) 0.045(3) Uani 1 1 d . . . . .
C20 C -0.1531(12) 0.9389(10) 0.8863(9) 0.051(3) Uani 1 1 d . . . . .
C12 C 0.7030(11) 0.6002(10) 0.2506(9) 0.045(3) Uani 1 1 d . . . . .
H12 H 0.757678 0.521777 0.237295 0.055 Uiso 1 1 calc R U . . .
C3 C 0.0456(13) 0.4153(12) 0.6183(10) 0.057(3) Uani 1 1 d . . . . .
H3 H 0.015754 0.356768 0.644488 0.069 Uiso 1 1 calc R U . . .
C7 C 0.4585(12) 0.3503(10) 0.4271(9) 0.050(3) Uani 1 1 d . . . . .
H7 H 0.551085 0.335476 0.386887 0.060 Uiso 1 1 calc R U . . .
C27 C -0.0944(13) 0.9289(11) 0.2414(9) 0.052(3) Uani 1 1 d . . . . .
H27 H -0.118702 0.944712 0.181912 0.062 Uiso 1 1 calc R U . . .
C29 C 0.1335(14) 0.7739(12) 0.1434(9) 0.060(4) Uani 1 1 d . . . . .
H29 H 0.115885 0.786742 0.080929 0.072 Uiso 1 1 calc R U . . .
C30 C 0.2536(13) 0.6906(12) 0.1450(10) 0.063(4) Uani 1 1 d . . . . .
H30 H 0.320255 0.645852 0.084182 0.075 Uiso 1 1 calc R U . . .
C5 C 0.2880(13) 0.2758(11) 0.5210(10) 0.056(3) Uani 1 1 d . . . . .
H5 H 0.264816 0.213429 0.543965 0.067 Uiso 1 1 calc R U . . .
C2 C -0.0435(13) 0.5243(12) 0.6437(10) 0.064(4) Uani 1 1 d . . . . .
H2 H -0.135765 0.542067 0.687851 0.077 Uiso 1 1 calc R U . . .
C33 C -0.391(3) 0.692(2) 0.950(2) 0.180(11) Uani 1 1 d . . . . .

loop_
_atom_site_aniso_label
_atom_site_aniso_U_11
_atom_site_aniso_U_22
_atom_site_aniso_U_33
_atom_site_aniso_U_23
_atom_site_aniso_U_13
_atom_site_aniso_U_12
Br3 0.0676(9) 0.0943(12) 0.0466(8) -0.0134(8) -0.0329(7) 0.0001(8)
Br2 0.0569(9) 0.0481(9) 0.1064(12) 0.0009(8) -0.0108(8) -0.0284(7)
Br1 0.0440(8) 0.0910(12) 0.0704(10) -0.0051(8) 0.0062(7) -0.0319(8)
Br4 0.0867(11) 0.0846(12) 0.0379(8) -0.0098(8) 0.0017(8) 0.0047(9)
Zn 0.0327(7) 0.0376(7) 0.0304(7) -0.0008(6) -0.0096(6) -0.0153(6)
Cl3 0.163(5) 0.174(6) 0.149(5) 0.041(5) -0.076(4) -0.080(5)
Cl1 0.103(4) 0.262(8) 0.128(5) -0.029(5) -0.064(4) -0.035(4)
O1 0.030(4) 0.045(5) 0.045(5) -0.010(4) 0.002(4) -0.021(4)
O2 0.035(4) 0.053(5) 0.033(4) -0.008(4) -0.011(4) -0.013(4)
N4 0.040(5) 0.033(5) 0.025(5) 0.004(4) -0.017(4) -0.019(4)
N2 0.036(5) 0.031(5) 0.039(5) 0.009(4) -0.014(4) -0.019(4)
Cl2 0.258(9) 0.230(8) 0.222(8) 0.021(6) -0.064(7) -0.192(8)
N1 0.029(5) 0.047(6) 0.033(5) -0.001(4) -0.004(4) -0.020(4)
N3 0.044(6) 0.047(6) 0.026(5) -0.003(4) -0.010(4) -0.018(5)
C24 0.042(6) 0.039(7) 0.024(6) 0.006(5) -0.008(5) -0.028(5)
C25 0.042(7) 0.040(7) 0.045(7) -0.005(6) -0.020(6) -0.013(6)
C9 0.033(6) 0.044(7) 0.037(6) 0.005(5) -0.014(5) -0.023(6)
C11 0.032(6) 0.039(7) 0.038(6) 0.000(5) -0.006(5) -0.015(5)
C23 0.038(6) 0.043(7) 0.037(7) -0.001(6) -0.010(5) -0.019(5)
C32 0.036(6) 0.042(7) 0.033(6) 0.010(5) -0.014(5) -0.024(5)
C16 0.047(7) 0.043(7) 0.026(6) 0.008(5) -0.016(5) -0.019(6)
C8 0.039(6) 0.040(7) 0.035(6) 0.004(5) -0.021(5) -0.017(5)
C19 0.059(8) 0.058(8) 0.027(6) 0.005(6) -0.017(6) -0.021(7)
C21 0.043(7) 0.047(8) 0.036(7) -0.002(6) -0.005(6) -0.015(6)
C22 0.031(6) 0.040(7) 0.029(6) 0.000(5) -0.003(5) -0.016(5)
C26 0.050(8) 0.045(8) 0.064(9) 0.008(7) -0.034(7) -0.018(6)
C15 0.038(7) 0.047(7) 0.035(6) -0.004(5) -0.007(5) -0.020(6)
C10 0.046(7) 0.037(7) 0.046(7) 0.006(5) -0.024(6) -0.022(6)
C17 0.041(7) 0.041(7) 0.033(6) 0.003(5) -0.011(5) -0.020(6)
C13 0.027(6) 0.072(9) 0.037(7) 0.001(6) 0.002(5) -0.025(6)
C28 0.050(7) 0.047(7) 0.035(6) 0.005(6) -0.020(6) -0.028(6)
C14 0.049(8) 0.053(8) 0.048(8) 0.008(6) -0.013(6) -0.030(7)
C31 0.055(8) 0.064(9) 0.036(7) -0.008(6) -0.018(6) -0.024(7)
C18 0.053(8) 0.041(7) 0.039(7) 0.001(6) -0.013(6) -0.014(6)
C1 0.040(7) 0.045(8) 0.054(8) -0.001(6) -0.001(6) -0.020(6)
C6 0.063(9) 0.032(7) 0.075(9) 0.002(7) -0.029(8) -0.019(6)
C4 0.048(7) 0.052(8) 0.054(8) 0.014(6) -0.027(6) -0.033(7)
C20 0.053(8) 0.048(8) 0.030(7) -0.009(6) -0.002(6) -0.011(6)
C12 0.034(7) 0.046(8) 0.050(7) -0.010(6) -0.007(6) -0.016(6)
C3 0.063(9) 0.060(9) 0.067(9) 0.015(7) -0.021(7) -0.048(8)
C7 0.044(7) 0.047(8) 0.056(8) -0.001(6) -0.018(6) -0.015(6)
C27 0.067(9) 0.071(9) 0.042(7) 0.011(7) -0.038(7) -0.037(8)
C29 0.076(10) 0.082(10) 0.028(7) -0.009(7) -0.021(7) -0.034(8)
C30 0.053(8) 0.084(11) 0.038(7) -0.014(7) -0.013(6) -0.016(8)
C5 0.061(9) 0.041(8) 0.075(9) 0.019(7) -0.034(8) -0.027(7)
C2 0.051(8) 0.069(10) 0.065(9) 0.000(8) -0.001(7) -0.037(8)
C33 0.21(2) 0.17(2) 0.25(3) 0.14(2) -0.15(2) -0.13(2)

loop_
_atom_type_symbol
_atom_type_description
_atom_type_scat_dispersion_real
_atom_type_scat_dispersion_imag
_atom_type_scat_source
C C 0.0033 0.0016 'International Tables Vol C Tables 4.2.6.8 and 6.1.1.4'
H H 0.0000 0.0000 'International Tables Vol C Tables 4.2.6.8 and 6.1.1.4'
N N 0.0061 0.0033 'International Tables Vol C Tables 4.2.6.8 and 6.1.1.4'
O O 0.0106 0.0060 'International Tables Vol C Tables 4.2.6.8 and 6.1.1.4'
Cl Cl 0.1484 0.1585 'International Tables Vol C Tables 4.2.6.8 and 6.1.1.4'
Zn Zn 0.2839 1.4301 'International Tables Vol C Tables 4.2.6.8 and 6.1.1.4'
Br Br -0.2901 2.4595 'International Tables Vol C Tables 4.2.6.8 and 6.1.1.4'

loop_
_geom_angle_atom_site_label_1
_geom_angle_atom_site_label_2
_geom_angle_atom_site_label_3
_geom_angle
_geom_angle_site_symmetry_1
_geom_angle_site_symmetry_3
_geom_angle_publ_flag
O2 Zn O1 94.4(3) . . ?
O2 Zn N4 88.1(3) . . ?
O1 Zn N4 103.7(3) . . ?
O2 Zn N2 106.0(3) . . ?
O1 Zn N2 88.3(3) . . ?
N4 Zn N2 160.9(3) . . ?
O2 Zn N1 88.1(3) . . ?
O1 Zn N1 164.4(3) . . ?
N4 Zn N1 91.7(3) . . ?
N2 Zn N1 76.3(3) . . ?
O2 Zn N3 163.9(3) . . ?
O1 Zn N3 89.1(3) . . ?
N4 Zn N3 75.8(3) . . ?
N2 Zn N3 89.8(3) . . ?
N1 Zn N3 92.8(3) . . ?
C16 O1 Zn 129.2(7) . . ?
C17 O2 Zn 129.2(7) . . ?
C23 N4 C24 118.3(9) . . ?
C23 N4 Zn 125.1(7) . . ?
C24 N4 Zn 116.4(6) . . ?
C10 N2 C8 120.3(9) . . ?
C10 N2 Zn 124.2(7) . . ?
C8 N2 Zn 115.4(6) . . ?
C1 N1 C9 119.5(10) . . ?
C1 N1 Zn 126.8(8) . . ?
C9 N1 Zn 113.6(6) . . ?
C31 N3 C32 118.6(9) . . ?
C31 N3 Zn 127.1(8) . . ?
C32 N3 Zn 114.2(7) . . ?
C25 C24 C32 118.2(10) . . ?
C25 C24 N4 126.2(9) . . ?
C32 C24 N4 115.6(9) . . ?
C24 C25 C26 119.9(11) . . ?
N1 C9 C8 118.9(10) . . ?
N1 C9 C4 121.0(9) . . ?
C8 C9 C4 120.1(10) . . ?
C12 C11 C10 115.1(10) . . ?
C12 C11 C16 120.9(10) . . ?
C10 C11 C16 124.0(10) . . ?
N4 C23 C22 127.4(10) . . ?
N3 C32 C24 118.0(9) . . ?
N3 C32 C28 120.1(10) . . ?
C24 C32 C28 121.9(10) . . ?
O1 C16 C15 121.5(10) . . ?
O1 C16 C11 124.8(10) . . ?
C15 C16 C11 113.8(10) . . ?
C7 C8 C9 118.7(10) . . ?
C7 C8 N2 125.4(10) . . ?
C9 C8 N2 115.9(9) . . ?
C18 C19 C20 120.7(11) . . ?
C20 C21 C22 122.0(11) . . ?
C21 C22 C23 115.6(10) . . ?
C21 C22 C17 120.5(10) . . ?
C23 C22 C17 123.9(9) . . ?
C27 C26 C25 122.0(11) . . ?
C14 C15 C16 124.3(11) . . ?
C14 C15 Br2 116.8(9) . . ?
C16 C15 Br2 118.8(8) . . ?
N2 C10 C11 128.6(10) . . ?
O2 C17 C22 125.0(9) . . ?
O2 C17 C18 120.8(10) . . ?
C22 C17 C18 114.1(10) . . ?
C12 C13 C14 120.9(10) . . ?
C12 C13 Br1 119.0(9) . . ?
C14 C13 Br1 120.1(9) . . ?
C29 C28 C27 124.8(11) . . ?
C29 C28 C32 118.6(11) . . ?
C27 C28 C32 116.6(10) . . ?
C15 C14 C13 119.7(11) . . ?
N3 C31 C30 124.1(12) . . ?
C19 C18 C17 123.2(11) . . ?
C19 C18 Br3 118.5(9) . . ?
C17 C18 Br3 118.3(8) . . ?
N1 C1 C2 122.4(11) . . ?
C5 C6 C7 121.1(12) . . ?
C3 C4 C5 124.5(11) . . ?
C3 C4 C9 117.0(11) . . ?
C5 C4 C9 118.5(11) . . ?
C21 C20 C19 119.5(11) . . ?
C21 C20 Br4 121.7(9) . . ?
C19 C20 Br4 118.8(9) . . ?
C13 C12 C11 120.4(11) . . ?
C2 C3 C4 120.0(11) . . ?
C8 C7 C6 121.2(11) . . ?
C26 C27 C28 121.3(11) . . ?
C30 C29 C28 120.3(11) . . ?
C29 C30 C31 118.3(12) . . ?
C6 C5 C4 120.4(12) . . ?
C3 C2 C1 120.0(12) . . ?
Cl2 C33 Cl3 114.3(13) . . ?
Cl2 C33 Cl1 108.0(14) . . ?
Cl3 C33 Cl1 109.4(14) . . ?

loop_
_geom_bond_atom_site_label_1
_geom_bond_atom_site_label_2
_geom_bond_distance
_geom_bond_site_symmetry_2
_geom_bond_publ_flag
Br3 C18 1.875(11) . ?
Br2 C15 1.887(11) . ?
Br1 C13 1.902(10) . ?
Br4 C20 1.898(11) . ?
Zn O2 2.047(7) . ?
Zn O1 2.055(7) . ?
Zn N4 2.121(8) . ?
Zn N2 2.126(8) . ?
Zn N1 2.212(8) . ?
Zn N3 2.218(8) . ?
Cl3 C33 1.657(19) . ?
Cl1 C33 1.77(2) . ?
O1 C16 1.279(12) . ?
O2 C17 1.288(11) . ?
N4 C23 1.300(12) . ?
N4 C24 1.425(12) . ?
N2 C10 1.285(12) . ?
N2 C8 1.424(12) . ?
Cl2 C33 1.65(2) . ?
N1 C1 1.300(12) . ?
N1 C9 1.353(12) . ?
N3 C31 1.308(12) . ?
N3 C32 1.363(12) . ?
C24 C25 1.379(13) . ?
C24 C32 1.410(13) . ?
C25 C26 1.392(14) . ?
C9 C8 1.403(13) . ?
C9 C4 1.429(14) . ?
C11 C12 1.416(13) . ?
C11 C10 1.425(13) . ?
C11 C16 1.432(14) . ?
C23 C22 1.430(14) . ?
C32 C28 1.410(13) . ?
C16 C15 1.430(14) . ?
C8 C7 1.370(14) . ?
C19 C18 1.352(14) . ?
C19 C20 1.370(15) . ?
C21 C20 1.355(14) . ?
C21 C22 1.389(13) . ?
C22 C17 1.433(14) . ?
C26 C27 1.335(15) . ?
C15 C14 1.355(14) . ?
C17 C18 1.435(14) . ?
C13 C12 1.356(14) . ?
C13 C14 1.370(15) . ?
C28 C29 1.384(15) . ?
C28 C27 1.410(15) . ?
C31 C30 1.384(15) . ?
C1 C2 1.403(15) . ?
C6 C5 1.341(15) . ?
C6 C7 1.404(15) . ?
C4 C3 1.405(15) . ?
C4 C5 1.410(15) . ?
C3 C2 1.328(16) . ?
C29 C30 1.342(16) . ?
